data_4104422
loop_
_publ_author_name
'Bryan E. Barton'
'C. Matthew Whaley'
'Thomas B. Rauchfuss'
'Danielle L. Gray'

_publ_contact_author
; 
Danielle L. Gray 
University of Illinois 
School of Chemical Sciences, Box 59-1 
505 South Mathews Avenue 
Urbana, Illinois  61801 
USA 
;
_publ_contact_author_email dgray@illinois.edu
_publ_contact_author_fax '1  217 244 8068'
_publ_contact_author_phone '1  217 244 1708'
_publ_section_title
;
 Nickel-Iron Dithiolato Hydrides Relevant to the [NiFe]-Hydrogenase Active
 Site
;
_journal_name_full 'Journal of the American Chemical Society'
_journal_page_first 6942
_journal_page_last 6943
_journal_paper_doi 10.1021/ja902570u
_journal_volume 131
_journal_year 2009
_chemical_formula_moiety '2(C32 H31 Fe Ni O3 P2 S2), 5(C4 H8 O), 2(B F4) '
_chemical_formula_sum 'C84 H102 B2 F8 Fe2 Ni2 O11 P4 S4'
_chemical_formula_weight 1942.52
_chemical_name_systematic
; 
? 
;
_space_group_IT_number 2
_symmetry_cell_setting triclinic
_symmetry_space_group_name_Hall '-P 1'
_symmetry_space_group_name_H-M 'P -1'
_atom_sites_solution_hydrogens geom
_atom_sites_solution_primary direct
_atom_sites_solution_secondary difmap
_audit_creation_method SHELXL-97
_audit_update_record
; 
? 
;
_cell_angle_alpha 74.482(5)
_cell_angle_beta 84.864(4)
_cell_angle_gamma 77.498(4)
_cell_formula_units_Z 1
_cell_length_a 9.8894(7)
_cell_length_b 11.6430(8)
_cell_length_c 20.6688(15)
_cell_measurement_reflns_used 1985
_cell_measurement_temperature 193(2)
_cell_measurement_theta_max 18.53
_cell_measurement_theta_min 2.31
_cell_volume 2237.5(3)
_computing_cell_refinement 'SAINT V7.23A (Bruker, 2005)'
_computing_data_collection 'APEX2 V2.0-1 (Bruker, 2004)'
_computing_data_reduction
; 
SAINT V7.23A, XPREP V2005/2, SADABS V2007/4, TWINABS V2007/5 
(Bruker, 2005 & 2007) 
;
_computing_molecular_graphics
; 
SHELXTL V6.12 (Bruker, 2005), CrystalMaker v2.1.3 (CrystalMaker, 1994) 
;
_computing_publication_material 'XCIF V6.12 (Bruker, 2005)'
_computing_structure_refinement 'SHELXTL V6.12 (Bruker, 2005)'
_computing_structure_solution 'SHELXTL V6.12 (Bruker, 2005)'
_diffrn_ambient_temperature 193(2)
_diffrn_measured_fraction_theta_full 0.979
_diffrn_measured_fraction_theta_max 0.979
_diffrn_measurement_device 'Bruker Kappa/ApexII CCD'
_diffrn_measurement_method 'profile data from \f and \w scans'
_diffrn_radiation_monochromator graphite
_diffrn_radiation_source 'fine-focus sealed tube'
_diffrn_radiation_type MoK\a
_diffrn_radiation_wavelength 0.71073
_diffrn_radiation_wavelength_id ba67eas
_diffrn_reflns_av_R_equivalents 0.1563
_diffrn_reflns_av_sigmaI/netI 0.2224
_diffrn_reflns_limit_h_max 12
_diffrn_reflns_limit_h_min -11
_diffrn_reflns_limit_k_max 14
_diffrn_reflns_limit_k_min -14
_diffrn_reflns_limit_l_max 20
_diffrn_reflns_limit_l_min -25
_diffrn_reflns_number 35151
_diffrn_reflns_theta_full 25.73
_diffrn_reflns_theta_max 25.73
_diffrn_reflns_theta_min 1.85
_exptl_absorpt_coefficient_mu 0.970
_exptl_absorpt_correction_T_max 0.9645
_exptl_absorpt_correction_T_min 0.8744
_exptl_absorpt_correction_type integration
_exptl_absorpt_process_details 'SHELXTL/XPREP V2005/2 (Bruker, 2005)'
_exptl_crystal_colour orange
_exptl_crystal_density_diffrn 1.442
_exptl_crystal_density_method 'not measured'
_exptl_crystal_description platy
_exptl_crystal_F_000 1008
_exptl_crystal_id ba67eas
_exptl_crystal_preparation
; 
The data crystal was mounted using oil (Parantone-N, Exxon) to a 
0.3 mm cryo-loop (Hampton Research) with the (1 1 -4) scattering 
planes roughly normal to the spindle axis. 
;
_exptl_crystal_size_max 0.15
_exptl_crystal_size_mid 0.11
_exptl_crystal_size_min 0.04
_refine_diff_density_max 0.582
_refine_diff_density_min -0.496
_refine_diff_density_rms 0.097
_refine_ls_extinction_method none
_refine_ls_goodness_of_fit_ref 0.961
_refine_ls_hydrogen_treatment mixed
_refine_ls_matrix_type full
_refine_ls_number_parameters 646
_refine_ls_number_reflns 8363
_refine_ls_number_restraints 532
_refine_ls_restrained_S_all 0.939
_refine_ls_R_factor_all 0.2166
_refine_ls_R_factor_gt 0.0702
_refine_ls_shift/su_max 0.001
_refine_ls_shift/su_mean 0.000
_refine_ls_structure_factor_coef Fsqd
_refine_ls_weighting_details 'calc w=1/[\s^2^(Fo^2^)+(0.0701P)^2^+0.0000P] where P=(Fo^2^+2Fc^2^)/3'
_refine_ls_weighting_scheme calc
_refine_ls_wR_factor_gt 0.1282
_refine_ls_wR_factor_ref 0.1780
_reflns_number_gt 3378
_reflns_number_total 8363
_reflns_threshold_expression >2sigma(I)
_cod_data_source_file ja902570u_si_002_2.cif
_cod_data_source_block ba67eas
_cod_original_sg_symbol_H-M 'P -1 '
_cod_database_code 4104422

loop_
_symmetry_equiv_pos_as_xyz
'x, y, z'
'-x, -y, -z'

loop_
_atom_site_label
_atom_site_type_symbol
_atom_site_fract_x
_atom_site_fract_y
_atom_site_fract_z
_atom_site_U_iso_or_equiv
_atom_site_adp_type
_atom_site_occupancy
_atom_site_symmetry_multiplicity
_atom_site_calc_flag
_atom_site_refinement_flags
_atom_site_disorder_assembly
_atom_site_disorder_group
Ni1 Ni 0.93980(9) 0.44548(8) 0.74133(4) 0.0335(3) Uani 1 1 d . . .
Fe1 Fe 0.85801(11) 0.57169(10) 0.62169(5) 0.0405(3) Uani 1 1 d . . .
H1 H 0.903(6) 0.577(5) 0.686(3) 0.049 Uiso 1 1 d . . .
S1 S 1.02666(19) 0.39503(17) 0.64815(9) 0.0404(5) Uani 1 1 d . . .
S2 S 0.72884(18) 0.46358(17) 0.70624(9) 0.0402(5) Uani 1 1 d . . .
P1 P 1.14430(19) 0.44401(17) 0.77273(9) 0.0356(5) Uani 1 1 d . . .
P2 P 0.86008(19) 0.49065(17) 0.83416(9) 0.0335(5) Uani 1 1 d . . .
O1 O 0.6632(6) 0.7998(5) 0.6223(3) 0.0625(17) Uani 1 1 d . . .
O2 O 0.7375(6) 0.5172(6) 0.5111(3) 0.079(2) Uani 1 1 d . . .
O3 O 1.0717(6) 0.6930(5) 0.5418(3) 0.0696(18) Uani 1 1 d . . .
C1 C 1.2338(7) 0.5460(7) 0.7111(3) 0.0350(18) Uani 1 1 d . . .
C2 C 1.2079(8) 0.6679(7) 0.7108(4) 0.051(2) Uani 1 1 d . . .
H2A H 1.1443 0.6962 0.7431 0.061 Uiso 1 1 calc R . .
C3 C 1.2740(9) 0.7492(8) 0.6639(4) 0.062(2) Uani 1 1 d . . .
H3A H 1.2589 0.8319 0.6653 0.074 Uiso 1 1 calc R . .
C4 C 1.3615(9) 0.7087(10) 0.6155(4) 0.064(3) Uani 1 1 d . . .
H4A H 1.4054 0.7644 0.5827 0.076 Uiso 1 1 calc R . .
C5 C 1.3862(7) 0.5886(9) 0.6140(4) 0.056(2) Uani 1 1 d . . .
H5A H 1.4455 0.5616 0.5799 0.068 Uiso 1 1 calc R . .
C6 C 1.3235(7) 0.5072(7) 0.6626(4) 0.047(2) Uani 1 1 d . . .
H6A H 1.3426 0.4237 0.6625 0.056 Uiso 1 1 calc R . .
C7 C 1.2667(8) 0.3024(6) 0.7926(3) 0.0381(19) Uani 1 1 d . . .
C8 C 1.4051(8) 0.2987(8) 0.8072(4) 0.051(2) Uani 1 1 d . . .
H8A H 1.4346 0.3725 0.8041 0.061 Uiso 1 1 calc R . .
C9 C 1.4960(9) 0.1910(9) 0.8257(4) 0.056(2) Uani 1 1 d . . .
H9A H 1.5882 0.1902 0.8356 0.067 Uiso 1 1 calc R . .
C10 C 1.4562(10) 0.0833(9) 0.8301(4) 0.066(3) Uani 1 1 d . . .
H10A H 1.5212 0.0087 0.8429 0.080 Uiso 1 1 calc R . .
C11 C 1.3238(11) 0.0823(8) 0.8164(5) 0.072(3) Uani 1 1 d . . .
H11A H 1.2967 0.0074 0.8198 0.087 Uiso 1 1 calc R . .
C12 C 1.2282(9) 0.1927(8) 0.7971(4) 0.055(2) Uani 1 1 d . . .
H12A H 1.1364 0.1924 0.7871 0.066 Uiso 1 1 calc R . .
C13 C 0.8538(6) 0.3587(6) 0.9033(3) 0.0328(18) Uani 1 1 d . . .
C14 C 0.8680(7) 0.2441(7) 0.8913(4) 0.043(2) Uani 1 1 d . . .
H14A H 0.8783 0.2364 0.8464 0.052 Uiso 1 1 calc R . .
C15 C 0.8674(7) 0.1418(7) 0.9440(4) 0.056(2) Uani 1 1 d . . .
H15A H 0.8791 0.0639 0.9354 0.067 Uiso 1 1 calc R . .
C16 C 0.8496(8) 0.1535(8) 1.0093(4) 0.056(2) Uani 1 1 d . . .
H16A H 0.8477 0.0839 1.0457 0.067 Uiso 1 1 calc R . .
C17 C 0.8348(8) 0.2650(8) 1.0211(4) 0.053(2) Uani 1 1 d . . .
H17A H 0.8233 0.2721 1.0661 0.064 Uiso 1 1 calc R . .
C18 C 0.8363(7) 0.3680(7) 0.9695(4) 0.0411(19) Uani 1 1 d . . .
H18A H 0.8254 0.4450 0.9790 0.049 Uiso 1 1 calc R . .
C19 C 0.6944(7) 0.5905(7) 0.8316(3) 0.0366(18) Uani 1 1 d . . .
C20 C 0.6767(8) 0.7088(8) 0.7923(4) 0.050(2) Uani 1 1 d . . .
H20A H 0.7546 0.7389 0.7696 0.060 Uiso 1 1 calc R . .
C21 C 0.5460(11) 0.7844(8) 0.7857(4) 0.071(3) Uani 1 1 d . . .
H21A H 0.5343 0.8652 0.7580 0.085 Uiso 1 1 calc R . .
C22 C 0.4337(9) 0.7406(10) 0.8197(5) 0.072(3) Uani 1 1 d . . .
H22A H 0.3442 0.7916 0.8151 0.086 Uiso 1 1 calc R . .
C23 C 0.4492(9) 0.6262(10) 0.8592(5) 0.069(3) Uani 1 1 d . . .
H23A H 0.3714 0.5978 0.8834 0.083 Uiso 1 1 calc R . .
C24 C 0.5766(8) 0.5515(7) 0.8646(4) 0.050(2) Uani 1 1 d . . .
H24A H 0.5856 0.4703 0.8915 0.060 Uiso 1 1 calc R . .
C25 C 0.9585(8) 0.2691(7) 0.6370(4) 0.052(2) Uani 1 1 d . . .
H25A H 0.9245 0.2912 0.5907 0.063 Uiso 1 1 calc R . .
H25B H 1.0356 0.1978 0.6408 0.063 Uiso 1 1 calc R . .
C26 C 0.8416(8) 0.2315(7) 0.6859(4) 0.053(2) Uani 1 1 d . . .
H26A H 0.8185 0.1581 0.6777 0.063 Uiso 1 1 calc R . .
H26B H 0.8747 0.2093 0.7323 0.063 Uiso 1 1 calc R . .
C27 C 0.7109(8) 0.3299(7) 0.6805(4) 0.049(2) Uani 1 1 d . . .
H27A H 0.6361 0.2944 0.7085 0.059 Uiso 1 1 calc R . .
H27B H 0.6818 0.3560 0.6333 0.059 Uiso 1 1 calc R . .
C28 C 0.7374(8) 0.7108(8) 0.6202(4) 0.046(2) Uani 1 1 d . . .
C29 C 0.7864(9) 0.5366(8) 0.5540(4) 0.056(2) Uani 1 1 d . . .
C30 C 0.9878(9) 0.6468(7) 0.5717(4) 0.046(2) Uani 1 1 d . . .
C31 C 1.1273(7) 0.4951(7) 0.8505(3) 0.0412(19) Uani 1 1 d . . .
H31A H 1.1456 0.4236 0.8896 0.049 Uiso 1 1 calc R . .
H31B H 1.1966 0.5457 0.8494 0.049 Uiso 1 1 calc R . .
C32 C 0.9805(7) 0.5696(7) 0.8581(3) 0.042(2) Uani 1 1 d . . .
H32A H 0.9715 0.6531 0.8286 0.050 Uiso 1 1 calc R . .
H32B H 0.9609 0.5749 0.9052 0.050 Uiso 1 1 calc R . .
B1 B 0.0056(8) 0.9315(6) 0.7864(3) 0.065(3) Uani 1 1 d D . .
F1 F 0.0836(5) 0.8299(4) 0.8251(2) 0.0836(16) Uani 1 1 d D . .
F2 F -0.0540(8) 1.0079(5) 0.8244(3) 0.154(3) Uani 1 1 d D . .
F3 F -0.0907(6) 0.8972(6) 0.7573(3) 0.129(2) Uani 1 1 d D . .
F4 F 0.0840(6) 0.9900(5) 0.7365(3) 0.1029(19) Uani 1 1 d D . .
O4 O 0.7611(6) 0.6648(5) 0.9929(3) 0.0721(17) Uani 1 1 d D . .
C33 C 0.7886(8) 0.7836(7) 0.9698(6) 0.107(4) Uani 1 1 d D . .
H33A H 0.8103 0.8021 0.9209 0.129 Uiso 1 1 calc R . .
H33B H 0.8694 0.7898 0.9928 0.129 Uiso 1 1 calc R . .
C34 C 0.6645(9) 0.8709(6) 0.9845(5) 0.084(3) Uani 1 1 d D . .
H34A H 0.6518 0.9483 0.9490 0.101 Uiso 1 1 calc R . .
H34B H 0.6705 0.8881 1.0285 0.101 Uiso 1 1 calc R . .
C35 C 0.5503(7) 0.8050(7) 0.9856(5) 0.079(3) Uani 1 1 d D . .
H35A H 0.5134 0.8227 0.9402 0.095 Uiso 1 1 calc R . .
H35B H 0.4737 0.8277 1.0169 0.095 Uiso 1 1 calc R . .
C36 C 0.6185(8) 0.6737(7) 1.0094(4) 0.065(3) Uani 1 1 d D . .
H36A H 0.6036 0.6444 1.0585 0.079 Uiso 1 1 calc R . .
H36B H 0.5790 0.6236 0.9871 0.079 Uiso 1 1 calc R . .
O5 O 0.4391(13) 0.2071(16) 0.5217(5) 0.079(2) Uani 0.604(4) 1 d PDU A 1
C37 C 0.379(2) 0.1049(16) 0.5520(6) 0.088(3) Uani 0.604(4) 1 d PDU A 1
H37A H 0.4235 0.0362 0.5326 0.106 Uiso 0.604(4) 1 calc PR A 1
H37B H 0.2792 0.1247 0.5431 0.106 Uiso 0.604(4) 1 calc PR A 1
C38 C 0.399(2) 0.0694(18) 0.6257(7) 0.086(3) Uani 0.604(4) 1 d PDU A 1
H38A H 0.4240 -0.0202 0.6431 0.103 Uiso 0.604(4) 1 calc PR A 1
H38B H 0.3151 0.1012 0.6502 0.103 Uiso 0.604(4) 1 calc PR A 1
C39 C 0.5166(18) 0.127(2) 0.6317(7) 0.086(3) Uani 0.604(4) 1 d PDU A 1
H39A H 0.6062 0.0692 0.6327 0.103 Uiso 0.604(4) 1 calc PR A 1
H39B H 0.5051 0.1565 0.6731 0.103 Uiso 0.604(4) 1 calc PR A 1
C40 C 0.5104(18) 0.2318(14) 0.5706(8) 0.084(3) Uani 0.604(4) 1 d PDU A 1
H40A H 0.4615 0.3082 0.5816 0.101 Uiso 0.604(4) 1 calc PR A 1
H40B H 0.6053 0.2412 0.5536 0.101 Uiso 0.604(4) 1 calc PR A 1
O7 O 0.3286(19) 0.185(2) 0.5615(11) 0.087(3) Uani 0.293(8) 1 d PDU B 2
C45 C 0.455(3) 0.207(5) 0.5277(13) 0.083(3) Uani 0.293(8) 1 d PDU B 2
H45A H 0.4460 0.2953 0.5058 0.099 Uiso 0.293(8) 1 calc PR B 2
H45B H 0.4772 0.1624 0.4924 0.099 Uiso 0.293(8) 1 calc PR B 2
C46 C 0.568(2) 0.167(3) 0.5766(15) 0.084(3) Uani 0.293(8) 1 d PDU B 2
H46A H 0.6178 0.2335 0.5743 0.101 Uiso 0.293(8) 1 calc PR B 2
H46B H 0.6354 0.0956 0.5684 0.101 Uiso 0.293(8) 1 calc PR B 2
C47 C 0.492(3) 0.135(4) 0.6427(12) 0.085(3) Uani 0.293(8) 1 d PDU B 2
H47A H 0.4679 0.2054 0.6629 0.103 Uiso 0.293(8) 1 calc PR B 2
H47B H 0.5479 0.0656 0.6745 0.103 Uiso 0.293(8) 1 calc PR B 2
C48 C 0.364(3) 0.102(3) 0.6243(14) 0.087(3) Uani 0.293(8) 1 d PDU B 2
H48A H 0.3839 0.0174 0.6204 0.104 Uiso 0.293(8) 1 calc PR B 2
H48B H 0.2887 0.1119 0.6584 0.104 Uiso 0.293(8) 1 calc PR B 2
O8 O 0.574(5) 0.185(5) 0.544(3) 0.085(3) Uani 0.102(7) 1 d PDU C 3
C49 C 0.470(8) 0.259(5) 0.576(4) 0.084(3) Uani 0.102(7) 1 d PDU C 3
H49A H 0.4038 0.3141 0.5423 0.101 Uiso 0.102(7) 1 calc PR C 3
H49B H 0.5131 0.3101 0.5963 0.101 Uiso 0.102(7) 1 calc PR C 3
C50 C 0.397(8) 0.178(7) 0.628(3) 0.085(3) Uani 0.102(7) 1 d PDU C 3
H50A H 0.2971 0.2135 0.6314 0.102 Uiso 0.102(7) 1 calc PR C 3
H50B H 0.4374 0.1620 0.6730 0.102 Uiso 0.102(7) 1 calc PR C 3
C51 C 0.421(9) 0.065(6) 0.605(4) 0.085(3) Uani 0.102(7) 1 d PDU C 3
H51A H 0.3320 0.0511 0.5925 0.103 Uiso 0.102(7) 1 calc PR C 3
H51B H 0.4615 -0.0067 0.6408 0.103 Uiso 0.102(7) 1 calc PR C 3
C52 C 0.518(8) 0.083(6) 0.545(3) 0.083(3) Uani 0.102(7) 1 d PDU C 3
H52A H 0.5933 0.0100 0.5485 0.100 Uiso 0.102(7) 1 calc PR C 3
H52B H 0.4683 0.0972 0.5034 0.100 Uiso 0.102(7) 1 calc PR C 3
O6 O 0.121(2) -0.008(2) 0.5090(18) 0.179(7) Uani 0.50 1 d PDU . .
C41 C 0.002(4) -0.005(3) 0.5525(14) 0.172(7) Uani 0.50 1 d PDU . .
H41A H -0.0340 0.0791 0.5566 0.206 Uiso 0.50 1 calc PR . .
H41B H 0.0263 -0.0579 0.5977 0.206 Uiso 0.50 1 calc PR . .
C42 C -0.105(3) -0.048(3) 0.524(2) 0.165(7) Uani 0.50 1 d PDU . .
H42A H -0.1998 -0.0046 0.5335 0.198 Uiso 0.50 1 calc PR . .
H42B H -0.0994 -0.1368 0.5427 0.198 Uiso 0.50 1 calc PR . .
C43 C -0.068(3) -0.018(4) 0.4510(18) 0.161(7) Uani 0.50 1 d PDU . .
H43A H -0.1280 0.0595 0.4276 0.193 Uiso 0.50 1 calc PR . .
H43B H -0.0801 -0.0831 0.4310 0.193 Uiso 0.50 1 calc PR . .
C44 C 0.080(3) -0.006(3) 0.4454(14) 0.171(7) Uani 0.50 1 d PDU . .
H44A H 0.1390 -0.0736 0.4292 0.205 Uiso 0.50 1 calc PR . .
H44B H 0.0911 0.0718 0.4128 0.205 Uiso 0.50 1 calc PR . .

loop_
_atom_site_aniso_label
_atom_site_aniso_U_11
_atom_site_aniso_U_22
_atom_site_aniso_U_33
_atom_site_aniso_U_23
_atom_site_aniso_U_13
_atom_site_aniso_U_12
Ni1 0.0261(5) 0.0443(6) 0.0320(5) -0.0105(4) -0.0007(4) -0.0102(5)
Fe1 0.0356(7) 0.0498(8) 0.0353(6) -0.0094(5) -0.0026(5) -0.0080(6)
S1 0.0352(12) 0.0491(13) 0.0365(11) -0.0119(10) 0.0002(9) -0.0069(10)
S2 0.0297(11) 0.0528(13) 0.0433(12) -0.0185(10) -0.0012(9) -0.0117(10)
P1 0.0281(11) 0.0457(13) 0.0342(11) -0.0094(10) 0.0010(9) -0.0114(10)
P2 0.0275(11) 0.0415(12) 0.0325(11) -0.0090(9) -0.0030(9) -0.0090(10)
O1 0.054(4) 0.059(4) 0.065(4) -0.015(3) 0.002(3) 0.007(3)
O2 0.081(5) 0.103(5) 0.058(4) -0.033(4) -0.030(4) -0.004(4)
O3 0.061(4) 0.082(5) 0.061(4) -0.007(3) 0.013(3) -0.025(4)
C1 0.022(4) 0.035(5) 0.046(5) -0.008(4) -0.002(3) -0.006(4)
C2 0.049(5) 0.055(6) 0.055(5) -0.016(4) 0.005(4) -0.024(5)
C3 0.074(7) 0.057(6) 0.064(6) -0.016(5) -0.003(5) -0.030(5)
C4 0.056(6) 0.089(8) 0.045(6) 0.008(5) -0.011(5) -0.041(6)
C5 0.023(5) 0.091(7) 0.049(6) -0.011(5) 0.005(4) -0.010(5)
C6 0.035(5) 0.058(6) 0.041(5) -0.009(4) -0.001(4) -0.001(4)
C7 0.038(5) 0.037(5) 0.035(4) -0.004(4) 0.002(4) -0.008(4)
C8 0.042(5) 0.056(6) 0.050(5) -0.009(4) -0.012(4) -0.003(5)
C9 0.046(6) 0.068(7) 0.051(5) -0.017(5) -0.008(4) -0.003(6)
C10 0.056(7) 0.067(7) 0.059(6) -0.012(5) -0.010(5) 0.021(6)
C11 0.081(8) 0.045(6) 0.083(7) -0.012(5) -0.004(6) 0.000(6)
C12 0.052(6) 0.055(6) 0.053(5) -0.008(4) 0.002(4) -0.012(5)
C13 0.013(4) 0.044(5) 0.043(5) -0.015(4) 0.001(3) -0.006(3)
C14 0.033(5) 0.046(5) 0.053(5) -0.021(4) 0.003(4) -0.007(4)
C15 0.036(5) 0.048(6) 0.073(7) 0.004(5) 0.008(4) -0.013(4)
C16 0.043(5) 0.052(6) 0.054(6) 0.010(5) 0.015(4) -0.003(5)
C17 0.043(5) 0.068(6) 0.041(5) -0.005(5) 0.006(4) -0.006(5)
C18 0.028(4) 0.053(5) 0.041(5) -0.014(4) 0.002(4) -0.004(4)
C19 0.029(4) 0.045(5) 0.039(5) -0.015(4) -0.004(4) -0.009(4)
C20 0.033(5) 0.063(6) 0.051(5) -0.015(5) -0.002(4) -0.002(5)
C21 0.087(8) 0.057(6) 0.056(6) -0.015(5) -0.014(6) 0.018(6)
C22 0.035(6) 0.088(8) 0.098(8) -0.051(7) -0.023(6) 0.017(6)
C23 0.032(6) 0.083(8) 0.113(9) -0.058(7) -0.007(5) -0.013(6)
C24 0.033(5) 0.053(6) 0.070(6) -0.026(5) -0.005(4) -0.009(4)
C25 0.060(6) 0.045(5) 0.059(5) -0.023(4) 0.007(4) -0.014(4)
C26 0.052(6) 0.047(5) 0.068(6) -0.026(5) -0.007(5) -0.013(5)
C27 0.044(5) 0.060(6) 0.054(5) -0.020(4) 0.007(4) -0.026(5)
C28 0.041(5) 0.053(6) 0.040(5) -0.005(4) -0.009(4) -0.008(5)
C29 0.058(6) 0.065(6) 0.041(5) -0.015(5) -0.007(5) -0.002(5)
C30 0.057(6) 0.048(5) 0.033(5) -0.004(4) -0.010(4) -0.014(5)
C31 0.029(4) 0.057(5) 0.039(4) -0.009(4) -0.006(4) -0.014(4)
C32 0.033(5) 0.063(5) 0.036(4) -0.018(4) 0.000(4) -0.017(4)
B1 0.074(9) 0.051(8) 0.063(8) -0.001(6) 0.007(7) -0.014(7)
F1 0.097(4) 0.074(4) 0.067(3) -0.003(3) -0.015(3) -0.003(3)
F2 0.263(9) 0.075(4) 0.096(5) -0.033(4) 0.031(5) 0.024(5)
F3 0.103(5) 0.128(5) 0.160(6) -0.007(5) -0.053(5) -0.047(4)
F4 0.116(5) 0.082(4) 0.096(4) 0.001(3) 0.016(4) -0.027(4)
O4 0.056(4) 0.068(4) 0.083(5) -0.013(3) 0.002(3) -0.001(3)
C33 0.069(8) 0.076(8) 0.169(12) -0.027(8) 0.040(7) -0.023(7)
C34 0.072(7) 0.061(7) 0.116(9) -0.010(6) -0.034(6) -0.011(6)
C35 0.061(7) 0.086(8) 0.090(8) -0.019(6) -0.012(6) -0.013(6)
C36 0.085(8) 0.066(7) 0.050(6) -0.014(5) -0.005(5) -0.024(6)
O5 0.086(5) 0.110(5) 0.054(4) -0.014(4) 0.002(4) -0.057(5)
C37 0.097(6) 0.114(6) 0.066(5) -0.017(5) -0.004(4) -0.054(5)
C38 0.092(6) 0.110(6) 0.065(5) -0.013(5) 0.000(5) -0.052(5)
C39 0.095(6) 0.112(6) 0.062(5) -0.014(4) -0.001(4) -0.054(5)
C40 0.095(6) 0.110(6) 0.059(5) -0.016(4) 0.002(4) -0.052(5)
O7 0.091(6) 0.113(6) 0.064(5) -0.013(5) 0.001(5) -0.048(5)
C45 0.090(6) 0.111(6) 0.058(5) -0.014(5) 0.000(4) -0.055(5)
C46 0.093(6) 0.112(6) 0.058(5) -0.015(5) 0.000(5) -0.053(5)
C47 0.095(6) 0.111(6) 0.061(5) -0.014(5) 0.001(5) -0.053(5)
C48 0.093(6) 0.112(6) 0.064(5) -0.013(5) 0.002(5) -0.052(5)
O8 0.093(6) 0.112(6) 0.059(6) -0.013(5) 0.002(5) -0.053(6)
C49 0.093(6) 0.111(6) 0.059(5) -0.015(5) 0.001(5) -0.053(5)
C50 0.093(6) 0.111(6) 0.062(5) -0.015(5) 0.001(5) -0.053(6)
C51 0.093(6) 0.111(6) 0.062(5) -0.014(5) 0.000(5) -0.053(5)
C52 0.092(7) 0.112(6) 0.059(5) -0.016(5) 0.000(5) -0.054(6)
O6 0.109(11) 0.174(13) 0.269(18) -0.106(12) -0.091(11) 0.036(12)
C41 0.108(12) 0.161(13) 0.258(18) -0.114(12) -0.095(12) 0.059(13)
C42 0.098(11) 0.157(14) 0.253(19) -0.114(13) -0.086(12) 0.060(12)
C43 0.097(11) 0.149(13) 0.256(19) -0.119(13) -0.079(12) 0.047(12)
C44 0.105(11) 0.164(13) 0.266(18) -0.117(13) -0.078(12) 0.034(12)

loop_
_atom_type_symbol
_atom_type_description
_atom_type_scat_dispersion_real
_atom_type_scat_dispersion_imag
_atom_type_scat_source
C C 0.0033 0.0016 'International Tables Vol C Tables 4.2.6.8 and 6.1.1.4'
H H 0.0000 0.0000 'International Tables Vol C Tables 4.2.6.8 and 6.1.1.4'
B B 0.0013 0.0007 'International Tables Vol C Tables 4.2.6.8 and 6.1.1.4'
O O 0.0106 0.0060 'International Tables Vol C Tables 4.2.6.8 and 6.1.1.4'
F F 0.0171 0.0103 'International Tables Vol C Tables 4.2.6.8 and 6.1.1.4'
P P 0.1023 0.0942 'International Tables Vol C Tables 4.2.6.8 and 6.1.1.4'
S S 0.1246 0.1234 'International Tables Vol C Tables 4.2.6.8 and 6.1.1.4'
Fe Fe 0.3463 0.8444 'International Tables Vol C Tables 4.2.6.8 and 6.1.1.4'
Ni Ni 0.3393 1.1124 'International Tables Vol C Tables 4.2.6.8 and 6.1.1.4'

loop_
_exptl_crystal_face_index_h
_exptl_crystal_face_index_k
_exptl_crystal_face_index_l
_exptl_crystal_face_perp_dist
0.00 0.00 -1.00 0.0500
0.00 1.00 0.00 0.0100
0.00 -1.00 0.00 0.0300
-1.00 0.00 0.00 0.0700
1.00 0.00 0.00 0.0800
0.00 0.00 1.00 0.0600
-1.00 0.00 -2.00 0.0500
1.00 0.00 2.00 0.0700

loop_
_geom_angle_atom_site_label_1
_geom_angle_atom_site_label_2
_geom_angle_atom_site_label_3
_geom_angle
P2 Ni1 P1 86.84(8)
P2 Ni1 S1 178.20(9)
P1 Ni1 S1 91.85(8)
P2 Ni1 S2 92.52(8)
P1 Ni1 S2 175.26(9)
S1 Ni1 S2 88.89(7)
P2 Ni1 Fe1 124.96(7)
P1 Ni1 Fe1 120.09(7)
S1 Ni1 Fe1 56.80(6)
S2 Ni1 Fe1 56.73(6)
P2 Ni1 H1 103(2)
P1 Ni1 H1 103(2)
S1 Ni1 H1 79(2)
S2 Ni1 H1 73(2)
Fe1 Ni1 H1 30(2)
C28 Fe1 C29 96.6(4)
C28 Fe1 C30 93.7(3)
C29 Fe1 C30 96.7(4)
C28 Fe1 S1 166.4(2)
C29 Fe1 S1 96.5(3)
C30 Fe1 S1 88.3(2)
C28 Fe1 S2 91.5(2)
C29 Fe1 S2 95.4(3)
C30 Fe1 S2 166.2(2)
S1 Fe1 S2 83.81(7)
C28 Fe1 Ni1 114.5(2)
C29 Fe1 Ni1 133.9(3)
C30 Fe1 Ni1 113.3(2)
S1 Fe1 Ni1 52.81(5)
S2 Fe1 Ni1 53.03(5)
C28 Fe1 H1 88(2)
C29 Fe1 H1 167(2)
C30 Fe1 H1 95(2)
S1 Fe1 H1 79(2)
S2 Fe1 H1 72(2)
Ni1 Fe1 H1 35(2)
C25 S1 Ni1 110.9(3)
C25 S1 Fe1 109.1(3)
Ni1 S1 Fe1 70.39(6)
C27 S2 Ni1 111.9(3)
C27 S2 Fe1 106.8(2)
Ni1 S2 Fe1 70.24(6)
C7 P1 C1 104.8(3)
C7 P1 C31 103.7(3)
C1 P1 C31 106.9(3)
C7 P1 Ni1 118.7(3)
C1 P1 Ni1 112.3(2)
C31 P1 Ni1 109.5(2)
C19 P2 C13 107.6(3)
C19 P2 C32 105.5(3)
C13 P2 C32 105.7(3)
C19 P2 Ni1 116.6(2)
C13 P2 Ni1 113.2(2)
C32 P2 Ni1 107.5(2)
C6 C1 C2 118.9(7)
C6 C1 P1 122.1(6)
C2 C1 P1 119.0(5)
C1 C2 C3 120.7(8)
C1 C2 H2A 119.6
C3 C2 H2A 119.6
C4 C3 C2 119.4(8)
C4 C3 H3A 120.3
C2 C3 H3A 120.3
C5 C4 C3 120.8(8)
C5 C4 H4A 119.6
C3 C4 H4A 119.6
C4 C5 C6 119.4(8)
C4 C5 H5A 120.3
C6 C5 H5A 120.3
C1 C6 C5 120.8(8)
C1 C6 H6A 119.6
C5 C6 H6A 119.6
C12 C7 C8 117.8(7)
C12 C7 P1 121.4(6)
C8 C7 P1 120.7(6)
C9 C8 C7 120.8(8)
C9 C8 H8A 119.6
C7 C8 H8A 119.6
C8 C9 C10 120.8(8)
C8 C9 H9A 119.6
C10 C9 H9A 119.6
C11 C10 C9 120.6(8)
C11 C10 H10A 119.7
C9 C10 H10A 119.7
C10 C11 C12 119.6(9)
C10 C11 H11A 120.2
C12 C11 H11A 120.2
C7 C12 C11 120.5(8)
C7 C12 H12A 119.8
C11 C12 H12A 119.8
C18 C13 C14 118.5(7)
C18 C13 P2 121.3(6)
C14 C13 P2 120.2(5)
C15 C14 C13 120.8(7)
C15 C14 H14A 119.6
C13 C14 H14A 119.6
C14 C15 C16 119.5(8)
C14 C15 H15A 120.2
C16 C15 H15A 120.2
C17 C16 C15 119.8(7)
C17 C16 H16A 120.1
C15 C16 H16A 120.1
C16 C17 C18 121.6(8)
C16 C17 H17A 119.2
C18 C17 H17A 119.2
C17 C18 C13 119.7(7)
C17 C18 H18A 120.2
C13 C18 H18A 120.2
C20 C19 C24 117.1(7)
C20 C19 P2 120.3(6)
C24 C19 P2 122.4(6)
C19 C20 C21 120.8(8)
C19 C20 H20A 119.6
C21 C20 H20A 119.6
C22 C21 C20 119.2(9)
C22 C21 H21A 120.4
C20 C21 H21A 120.4
C23 C22 C21 120.9(9)
C23 C22 H22A 119.6
C21 C22 H22A 119.6
C22 C23 C24 119.8(9)
C22 C23 H23A 120.1
C24 C23 H23A 120.1
C23 C24 C19 122.1(8)
C23 C24 H24A 119.0
C19 C24 H24A 119.0
C26 C25 S1 116.0(5)
C26 C25 H25A 108.3
S1 C25 H25A 108.3
C26 C25 H25B 108.3
S1 C25 H25B 108.3
H25A C25 H25B 107.4
C27 C26 C25 113.7(6)
C27 C26 H26A 108.8
C25 C26 H26A 108.8
C27 C26 H26B 108.8
C25 C26 H26B 108.8
H26A C26 H26B 107.7
C26 C27 S2 114.7(5)
C26 C27 H27A 108.6
S2 C27 H27A 108.6
C26 C27 H27B 108.6
S2 C27 H27B 108.6
H27A C27 H27B 107.6
O1 C28 Fe1 176.5(7)
O2 C29 Fe1 177.9(8)
O3 C30 Fe1 178.1(7)
C32 C31 P1 110.2(5)
C32 C31 H31A 109.6
P1 C31 H31A 109.6
C32 C31 H31B 109.6
P1 C31 H31B 109.6
H31A C31 H31B 108.1
C31 C32 P2 106.8(5)
C31 C32 H32A 110.4
P2 C32 H32A 110.4
C31 C32 H32B 110.4
P2 C32 H32B 110.4
H32A C32 H32B 108.6
F2 B1 F3 111.3(7)
F2 B1 F4 108.9(6)
F3 B1 F4 107.5(6)
F2 B1 F1 109.9(6)
F3 B1 F1 108.1(6)
F4 B1 F1 111.1(6)
C36 O4 C33 108.7(5)
O4 C33 C34 108.4(6)
O4 C33 H33A 110.0
C34 C33 H33A 110.0
O4 C33 H33B 110.0
C34 C33 H33B 110.0
H33A C33 H33B 108.4
C33 C34 C35 102.5(6)
C33 C34 H34A 111.3
C35 C34 H34A 111.3
C33 C34 H34B 111.3
C35 C34 H34B 111.3
H34A C34 H34B 109.2
C34 C35 C36 103.6(5)
C34 C35 H35A 111.0
C36 C35 H35A 111.0
C34 C35 H35B 111.0
C36 C35 H35B 111.0
H35A C35 H35B 109.0
O4 C36 C35 107.3(5)
O4 C36 H36A 110.3
C35 C36 H36A 110.3
O4 C36 H36B 110.3
C35 C36 H36B 110.3
H36A C36 H36B 108.5
C40 O5 C37 108.5(8)
O5 C37 C38 109.7(9)
O5 C37 H37A 109.7
C38 C37 H37A 109.7
O5 C37 H37B 109.7
C38 C37 H37B 109.7
H37A C37 H37B 108.2
C37 C38 C39 102.6(8)
C37 C38 H38A 111.2
C39 C38 H38A 111.2
C37 C38 H38B 111.2
C39 C38 H38B 111.2
H38A C38 H38B 109.2
C38 C39 C40 104.8(9)
C38 C39 H39A 110.8
C40 C39 H39A 110.8
C38 C39 H39B 110.8
C40 C39 H39B 110.8
H39A C39 H39B 108.9
O5 C40 C39 107.8(9)
O5 C40 H40A 110.1
C39 C40 H40A 110.1
O5 C40 H40B 110.1
C39 C40 H40B 110.1
H40A C40 H40B 108.4
C48 O7 C45 106.3(12)
O7 C45 C46 109.6(10)
O7 C45 H45A 109.7
C46 C45 H45A 109.7
O7 C45 H45B 109.7
C46 C45 H45B 109.7
H45A C45 H45B 108.2
C45 C46 C47 102.9(10)
C45 C46 H46A 111.2
C47 C46 H46A 111.2
C45 C46 H46B 111.2
C47 C46 H46B 111.2
H46A C46 H46B 109.1
C46 C47 C48 103.1(11)
C46 C47 H47A 111.2
C48 C47 H47A 111.2
C46 C47 H47B 111.2
C48 C47 H47B 111.2
H47A C47 H47B 109.1
O7 C48 C47 104.4(11)
O7 C48 H48A 110.9
C47 C48 H48A 110.9
O7 C48 H48B 110.9
C47 C48 H48B 110.9
H48A C48 H48B 108.9
C52 O8 C49 105.6(13)
O8 C49 C50 107.7(13)
O8 C49 H49A 110.2
C50 C49 H49A 110.2
O8 C49 H49B 110.2
C50 C49 H49B 110.2
H49A C49 H49B 108.5
C49 C50 C51 103.3(11)
C49 C50 H50A 111.1
C51 C50 H50A 111.1
C49 C50 H50B 111.1
C51 C50 H50B 111.1
H50A C50 H50B 109.1
C50 C51 C52 106.1(10)
C50 C51 H51A 110.5
C52 C51 H51A 110.5
C50 C51 H51B 110.5
C52 C51 H51B 110.5
H51A C51 H51B 108.7
O8 C52 C51 107.0(12)
O8 C52 H52A 110.3
C51 C52 H52A 110.3
O8 C52 H52B 110.3
C51 C52 H52B 110.3
H52A C52 H52B 108.6
C44 O6 C41 107.9(10)
O6 C41 C42 108.9(11)
O6 C41 H41A 109.9
C42 C41 H41A 109.9
O6 C41 H41B 109.9
C42 C41 H41B 109.9
H41A C41 H41B 108.3
C41 C42 C43 102.1(10)
C41 C42 H42A 111.4
C43 C42 H42A 111.4
C41 C42 H42B 111.4
C43 C42 H42B 111.4
H42A C42 H42B 109.2
C42 C43 C44 106.1(10)
C42 C43 H43A 110.5
C44 C43 H43A 110.5
C42 C43 H43B 110.5
C44 C43 H43B 110.5
H43A C43 H43B 108.7
O6 C44 C43 108.3(9)
O6 C44 H44A 110.0
C43 C44 H44A 110.0
O6 C44 H44B 110.0
C43 C44 H44B 110.0
H44A C44 H44B 108.4

loop_
_geom_bond_atom_site_label_1
_geom_bond_atom_site_label_2
_geom_bond_distance
Ni1 P2 2.161(2)
Ni1 P1 2.174(2)
Ni1 S1 2.210(2)
Ni1 S2 2.219(2)
Ni1 Fe1 2.6131(14)
Ni1 H1 1.64(6)
Fe1 C28 1.786(9)
Fe1 C29 1.798(9)
Fe1 C30 1.801(9)
Fe1 S1 2.321(2)
Fe1 S2 2.322(2)
Fe1 H1 1.46(6)
S1 C25 1.815(7)
S2 C27 1.821(7)
P1 C7 1.793(7)
P1 C1 1.806(7)
P1 C31 1.841(7)
P2 C19 1.788(7)
P2 C13 1.805(7)
P2 C32 1.825(7)
O1 C28 1.142(8)
O2 C29 1.142(8)
O3 C30 1.133(8)
C1 C6 1.380(9)
C1 C2 1.386(9)
C2 C3 1.387(10)
C2 H2A 0.9500
C3 C4 1.377(11)
C3 H3A 0.9500
C4 C5 1.375(11)
C4 H4A 0.9500
C5 C6 1.387(10)
C5 H5A 0.9500
C6 H6A 0.9500
C7 C12 1.387(9)
C7 C8 1.416(9)
C8 C9 1.358(10)
C8 H8A 0.9500
C9 C10 1.371(11)
C9 H9A 0.9500
C10 C11 1.367(12)
C10 H10A 0.9500
C11 C12 1.405(11)
C11 H11A 0.9500
C12 H12A 0.9500
C13 C18 1.394(9)
C13 C14 1.396(9)
C14 C15 1.384(9)
C14 H14A 0.9500
C15 C16 1.385(11)
C15 H15A 0.9500
C16 C17 1.359(10)
C16 H16A 0.9500
C17 C18 1.376(10)
C17 H17A 0.9500
C18 H18A 0.9500
C19 C20 1.382(9)
C19 C24 1.396(9)
C20 C21 1.392(11)
C20 H20A 0.9500
C21 C22 1.379(12)
C21 H21A 0.9500
C22 C23 1.348(12)
C22 H22A 0.9500
C23 C24 1.362(10)
C23 H23A 0.9500
C24 H24A 0.9500
C25 C26 1.525(10)
C25 H25A 0.9900
C25 H25B 0.9900
C26 C27 1.521(10)
C26 H26A 0.9900
C26 H26B 0.9900
C27 H27A 0.9900
C27 H27B 0.9900
C31 C32 1.541(9)
C31 H31A 0.9900
C31 H31B 0.9900
C32 H32A 0.9900
C32 H32B 0.9900
B1 F2 1.349(6)
B1 F3 1.350(6)
B1 F4 1.355(6)
B1 F1 1.358(6)
O4 C36 1.409(6)
O4 C33 1.414(7)
C33 C34 1.480(7)
C33 H33A 0.9900
C33 H33B 0.9900
C34 C35 1.492(7)
C34 H34A 0.9900
C34 H34B 0.9900
C35 C36 1.498(7)
C35 H35A 0.9900
C35 H35B 0.9900
C36 H36A 0.9900
C36 H36B 0.9900
O5 C40 1.404(10)
O5 C37 1.413(10)
C37 C38 1.488(11)
C37 H37A 0.9900
C37 H37B 0.9900
C38 C39 1.491(11)
C38 H38A 0.9900
C38 H38B 0.9900
C39 C40 1.496(11)
C39 H39A 0.9900
C39 H39B 0.9900
C40 H40A 0.9900
C40 H40B 0.9900
O7 C48 1.416(11)
O7 C45 1.416(11)
C45 C46 1.489(11)
C45 H45A 0.9900
C45 H45B 0.9900
C46 C47 1.495(11)
C46 H46A 0.9900
C46 H46B 0.9900
C47 C48 1.504(11)
C47 H47A 0.9900
C47 H47B 0.9900
C48 H48A 0.9900
C48 H48B 0.9900
O8 C52 1.410(11)
O8 C49 1.420(11)
C49 C50 1.486(12)
C49 H49A 0.9900
C49 H49B 0.9900
C50 C51 1.490(11)
C50 H50A 0.9900
C50 H50B 0.9900
C51 C52 1.498(11)
C51 H51A 0.9900
C51 H51B 0.9900
C52 H52A 0.9900
C52 H52B 0.9900
O6 C44 1.403(11)
O6 C41 1.417(11)
C41 C42 1.491(11)
C41 H41A 0.9900
C41 H41B 0.9900
C42 C43 1.491(11)
C42 H42A 0.9900
C42 H42B 0.9900
C43 C44 1.499(11)
C43 H43A 0.9900
C43 H43B 0.9900
C44 H44A 0.9900
C44 H44B 0.9900
